data_7036143
loop_
_publ_author_name
'Gregoli\'nski, Janusz'
'Slepokura, Katarzyna'
'Lisowski, Jerzy'

_publ_section_title
;
 Lanthanide(iii) and lead(ii) complexes of a chiral nonaaza macrocyclic
 amine based on 1,2-diaminocyclopentane.
;
_journal_issue 37
_journal_name_full 'Dalton transactions (Cambridge, England : 2003)'
_journal_page_first 16345
_journal_page_last 16351
_journal_paper_doi 10.1039/c5dt02478a
_journal_volume 44
_journal_year 2015
_chemical_absolute_configuration syn
_chemical_formula_moiety 'C36 H51 N9'
_chemical_formula_sum 'C36 H51 N9'
_chemical_formula_weight 609.85
_chemical_name_systematic
;
 ?
;
_space_group_crystal_system monoclinic
_space_group_IT_number 4
_space_group_name_Hall 'P 2yb'
_space_group_name_H-M_alt 'P 1 21 1'
_symmetry_space_group_name_Hall 'P 2yb'
_symmetry_space_group_name_H-M 'P 1 21 1'
_atom_sites_solution_hydrogens mixed
_atom_sites_solution_primary direct
_atom_sites_solution_secondary difmap
_audit_creation_method SHELXL-2013
_audit_update_record
;
2015-07-31 deposited with the CCDC.
2015-08-11 downloaded from the CCDC.
;
_cell_angle_alpha 90
_cell_angle_beta 110.68(3)
_cell_angle_gamma 90
_cell_formula_units_Z 2
_cell_length_a 12.180(4)
_cell_length_b 9.051(3)
_cell_length_c 15.766(4)
_cell_measurement_reflns_used 1477
_cell_measurement_temperature 100(2)
_cell_measurement_theta_max 67.98
_cell_measurement_theta_min 2.99
_cell_volume 1626.1(9)
_computing_cell_refinement
;
CrysAlis RED, Oxford Diffraction Ltd.,
Version 1.171.33.66 (release 28-04-2010 CrysAlis171 .NET)
(compiled Apr 28 2010,14:27:37)
;
_computing_data_collection
;
CrysAlis CCD, Oxford Diffraction Ltd.,
Version 1.171.33.66 (release 28-04-2010 CrysAlis171 .NET)
(compiled Apr 28 2010,14:27:37)
;
_computing_data_reduction
;
CrysAlis RED, Oxford Diffraction Ltd.,
Version 1.171.33.66 (release 28-04-2010 CrysAlis171 .NET)
(compiled Apr 28 2010,14:27:37)
;
_computing_molecular_graphics 'DIAMOND, Ver. 3.2 (K. Brandenburg, 2014)'
_computing_structure_refinement 'SHELXL-2013 (Sheldrick, 2013)'
_computing_structure_solution 'SHELXS-97 (Sheldrick, 2008)'
_diffrn_ambient_temperature 100(2)
_diffrn_measured_fraction_theta_full 0.991
_diffrn_measured_fraction_theta_max 0.991
_diffrn_measurement_device_type
;
Xcalibur PX kappa-geometry diffractometer with an Onyx 
CCD camera 
;
_diffrn_measurement_method 'omega scans'
_diffrn_radiation_type CuK\a
_diffrn_radiation_wavelength 1.5418
_diffrn_reflns_av_R_equivalents 0.0963
_diffrn_reflns_av_unetI/netI 0.1695
_diffrn_reflns_laue_measured_fraction_full 0.991
_diffrn_reflns_laue_measured_fraction_max 0.991
_diffrn_reflns_limit_h_max 14
_diffrn_reflns_limit_h_min -14
_diffrn_reflns_limit_k_max 10
_diffrn_reflns_limit_k_min -9
_diffrn_reflns_limit_l_max 18
_diffrn_reflns_limit_l_min -17
_diffrn_reflns_number 10816
_diffrn_reflns_point_group_measured_fraction_full 0.800
_diffrn_reflns_point_group_measured_fraction_max 0.798
_diffrn_reflns_theta_full 67.680
_diffrn_reflns_theta_max 68.054
_diffrn_reflns_theta_min 2.996
_diffrn_source 'Enhance (Cu) X-ray Source'
_exptl_absorpt_coefficient_mu 0.594
_exptl_absorpt_correction_T_max 0.986
_exptl_absorpt_correction_T_min 0.951
_exptl_absorpt_correction_type analytical
_exptl_absorpt_process_details
;
CrysAlis RED, Oxford Diffraction Ltd.,
Version 1.171.33.66 (release 28-04-2010 CrysAlis171 .NET)
(compiled Apr 28 2010,14:27:37)
Analytical numeric absorption correction using a multifaceted crystal
model based on expressions derived by R.C. Clark & J.S. Reid.
(Clark, R. C. & Reid, J. S. (1995). Acta Cryst. A51, 887-897)
;
_exptl_crystal_colour colourless
_exptl_crystal_density_diffrn 1.246
_exptl_crystal_description block
_exptl_crystal_F_000 660
_exptl_crystal_size_max 0.10
_exptl_crystal_size_mid 0.06
_exptl_crystal_size_min 0.02
_refine_diff_density_max 0.193
_refine_diff_density_min -0.229
_refine_diff_density_rms 0.050
_refine_ls_abs_structure_details
;
 Classical Flack method preferred over Parsons because s.u. lower.
;
_refine_ls_extinction_method none
_refine_ls_goodness_of_fit_ref 0.849
_refine_ls_hydrogen_treatment constr
_refine_ls_matrix_type full
_refine_ls_number_parameters 406
_refine_ls_number_reflns 4731
_refine_ls_number_restraints 7
_refine_ls_restrained_S_all 0.848
_refine_ls_R_factor_all 0.0986
_refine_ls_R_factor_gt 0.0520
_refine_ls_shift/su_max 0.000
_refine_ls_shift/su_mean 0.000
_refine_ls_structure_factor_coef Fsqd
_refine_ls_weighting_details 'w=1/[\s^2^(Fo^2^)] where P=(Fo^2^+2Fc^2^)/3'
_refine_ls_weighting_scheme calc
_refine_ls_wR_factor_gt 0.0742
_refine_ls_wR_factor_ref 0.0830
_reflns_Friedel_coverage 0.509
_reflns_friedel_fraction_full 0.579
_reflns_friedel_fraction_max 0.578
_reflns_number_gt 2423
_reflns_number_total 4731
_reflns_threshold_expression 'I > 2\s(I)'
_cod_data_source_file c5dt02478a2.cif
_cod_data_source_block l6sab
_cod_depositor_comments 'Adding full bibliography for 7036143--7036148.cif.'
_cod_database_code 7036143
_shelx_space_group_comment
;
The symmetry employed for this shelxl refinement is uniquely defined
by the following loop, which should always be used as a source of
symmetry information in preference to the above space-group names.
They are only intended as comments.
;
_shelx_estimated_absorpt_t_min 0.943
_shelx_estimated_absorpt_t_max 0.988
_shelxl_version_number 2013-4

loop_
_space_group_symop_operation_xyz
'x, y, z'
'-x, y+1/2, -z'

loop_
_atom_site_label
_atom_site_type_symbol
_atom_site_fract_x
_atom_site_fract_y
_atom_site_fract_z
_atom_site_U_iso_or_equiv
_atom_site_adp_type
_atom_site_occupancy
_atom_site_site_symmetry_order
_atom_site_calc_flag
_atom_site_refinement_flags_posn
_atom_site_refinement_flags_adp
N1 N -0.0361(4) 0.6369(5) 0.7389(3) 0.0245(12) Uani 1 1 d . .
N2 N 0.0828(4) 0.3017(5) 0.8438(3) 0.0258(12) Uani 1 1 d D .
H2N H 0.0565 0.2751 0.7850 0.031 Uiso 1 1 d DR U
N3 N 0.2704(4) 0.0849(5) 0.9387(3) 0.0240(12) Uani 1 1 d D .
H3N H 0.2767 0.1823 0.9300 0.029 Uiso 1 1 d DR U
N4 N 0.4456(4) 0.2007(5) 0.8858(3) 0.0230(12) Uani 1 1 d . .
N5 N 0.6152(4) 0.5062(5) 0.8385(4) 0.0289(13) Uani 1 1 d D .
H5N H 0.6553 0.5249 0.8974 0.035 Uiso 1 1 d DR U
N6 N 0.4498(5) 0.5467(6) 0.6385(4) 0.0357(14) Uani 1 1 d D .
H6N H 0.3894 0.6039 0.6388 0.043 Uiso 1 1 d DR U
N7 N 0.2666(4) 0.6710(5) 0.4821(3) 0.0251(12) Uani 1 1 d . .
N8 N -0.0096(4) 0.7259(5) 0.3743(3) 0.0275(13) Uani 1 1 d D .
H8N H 0.0144 0.6316 0.3856 0.033 Uiso 1 1 d DR U
N9 N -0.1139(4) 0.8563(5) 0.5356(3) 0.0308(13) Uani 1 1 d D .
H9N H -0.1535 0.9381 0.5095 0.037 Uiso 1 1 d DR U
C1 C 0.1915(6) 0.6819(7) 0.7398(4) 0.0301(16) Uani 1 1 d . .
H1 H 0.2688 0.6982 0.7402 0.036 Uiso 1 1 calc R U
C2 C 0.1699(5) 0.5748(7) 0.7948(4) 0.0287(16) Uani 1 1 d . .
H2 H 0.2319 0.5150 0.8328 0.034 Uiso 1 1 calc R U
C3 C 0.0545(5) 0.5560(6) 0.7934(4) 0.0233(14) Uani 1 1 d . .
C4 C 0.0278(5) 0.4417(6) 0.8524(4) 0.0258(15) Uani 1 1 d . .
H4A H 0.0582 0.4747 0.9164 0.031 Uiso 1 1 calc R U
H4B H -0.0581 0.4283 0.8339 0.031 Uiso 1 1 calc R U
C5 C 0.0686(5) 0.1822(7) 0.9024(4) 0.0266(15) Uani 1 1 d . .
H5 H 0.0997 0.2185 0.9664 0.032 Uiso 1 1 calc R U
C6 C -0.0506(5) 0.1168(7) 0.8856(5) 0.0377(18) Uani 1 1 d . .
H6A H -0.1049 0.1434 0.8242 0.045 Uiso 1 1 calc R U
H6B H -0.0834 0.1548 0.9306 0.045 Uiso 1 1 calc R U
C7 C -0.0352(5) -0.0544(6) 0.8945(4) 0.0299(16) Uani 1 1 d . .
H7A H -0.0758 -0.0957 0.9336 0.036 Uiso 1 1 calc R U
H7B H -0.0661 -0.1027 0.8343 0.036 Uiso 1 1 calc R U
C8 C 0.0976(5) -0.0743(6) 0.9378(4) 0.0253(15) Uani 1 1 d . .
H8A H 0.1244 -0.0641 1.0045 0.030 Uiso 1 1 calc R U
H8B H 0.1225 -0.1717 0.9224 0.030 Uiso 1 1 calc R U
C9 C 0.1441(5) 0.0512(6) 0.8953(4) 0.0234(14) Uani 1 1 d . .
H9 H 0.1269 0.0283 0.8298 0.028 Uiso 1 1 calc R U
C10 C 0.3482(5) -0.0145(6) 0.9125(4) 0.0246(14) Uani 1 1 d . .
H10A H 0.3077 -0.0489 0.8495 0.029 Uiso 1 1 calc R U
H10B H 0.3665 -0.1021 0.9527 0.029 Uiso 1 1 calc R U
C11 C 0.4603(5) 0.0623(6) 0.9190(4) 0.0235(14) Uani 1 1 d . .
C12 C 0.5679(5) -0.0056(7) 0.9504(4) 0.0279(15) Uani 1 1 d . .
H12 H 0.5759 -0.1029 0.9746 0.033 Uiso 1 1 calc R U
C13 C 0.6632(5) 0.0694(7) 0.9463(4) 0.0310(16) Uani 1 1 d . .
H13 H 0.7390 0.0260 0.9700 0.037 Uiso 1 1 calc R U
C14 C 0.6492(5) 0.2093(6) 0.9075(4) 0.0276(15) Uani 1 1 d . .
H14 H 0.7136 0.2600 0.9002 0.033 Uiso 1 1 calc R U
C15 C 0.5387(5) 0.2724(7) 0.8798(4) 0.0257(15) Uani 1 1 d . .
C16 C 0.5108(5) 0.4247(6) 0.8403(4) 0.0286(15) Uani 1 1 d . .
H16A H 0.4536 0.4168 0.7776 0.034 Uiso 1 1 calc R U
H16B H 0.4733 0.4818 0.8762 0.034 Uiso 1 1 calc R U
C17 C 0.5824(5) 0.6471(6) 0.7892(4) 0.0291(16) Uani 1 1 d . .
H17 H 0.5148 0.6932 0.8015 0.035 Uiso 1 1 calc R U
C18 C 0.6874(5) 0.7533(6) 0.8161(5) 0.0335(17) Uani 1 1 d . .
H18A H 0.7592 0.7029 0.8153 0.040 Uiso 1 1 calc R U
H18B H 0.7025 0.7956 0.8771 0.040 Uiso 1 1 calc R U
C19 C 0.6472(6) 0.8735(7) 0.7422(5) 0.0399(19) Uani 1 1 d . .
H19A H 0.7146 0.9106 0.7272 0.048 Uiso 1 1 calc R U
H19B H 0.6112 0.9575 0.7630 0.048 Uiso 1 1 calc R U
C20 C 0.5557(6) 0.7984(6) 0.6582(5) 0.0385(18) Uani 1 1 d . .
H20A H 0.4771 0.8433 0.6440 0.046 Uiso 1 1 calc R U
H20B H 0.5793 0.8072 0.6044 0.046 Uiso 1 1 calc R U
C21 C 0.5555(6) 0.6355(6) 0.6867(4) 0.0313(16) Uani 1 1 d . .
H21 H 0.6239 0.5858 0.6777 0.038 Uiso 1 1 calc R U
C22 C 0.4347(6) 0.5110(7) 0.5427(4) 0.0335(16) Uani 1 1 d . .
H22A H 0.3939 0.4147 0.5268 0.040 Uiso 1 1 calc R U
H22B H 0.5133 0.4994 0.5382 0.040 Uiso 1 1 calc R U
C23 C 0.3670(5) 0.6242(6) 0.4737(4) 0.0258(15) Uani 1 1 d . .
C24 C 0.4051(5) 0.6721(6) 0.4052(4) 0.0284(15) Uani 1 1 d . .
H24 H 0.4762 0.6354 0.4013 0.034 Uiso 1 1 calc R U
C25 C 0.3384(5) 0.7738(6) 0.3427(4) 0.0313(16) Uani 1 1 d . .
H25 H 0.3620 0.8078 0.2947 0.038 Uiso 1 1 calc R U
C26 C 0.2352(5) 0.8248(7) 0.3524(4) 0.0302(16) Uani 1 1 d . .
H26 H 0.1880 0.8966 0.3118 0.036 Uiso 1 1 calc R U
C27 C 0.2026(5) 0.7695(6) 0.4220(4) 0.0268(15) Uani 1 1 d . .
C28 C 0.0897(5) 0.8177(7) 0.4320(4) 0.0300(16) Uani 1 1 d . .
H28A H 0.0964 0.8085 0.4962 0.036 Uiso 1 1 calc R U
H28B H 0.0746 0.9228 0.4142 0.036 Uiso 1 1 calc R U
C29 C -0.1203(5) 0.7635(7) 0.3854(4) 0.0272(15) Uani 1 1 d . .
H29 H -0.1331 0.8723 0.3758 0.033 Uiso 1 1 calc R U
C30 C -0.2215(5) 0.6842(7) 0.3150(4) 0.0352(17) Uani 1 1 d . .
H30A H -0.1984 0.5829 0.3045 0.042 Uiso 1 1 calc R U
H30B H -0.2476 0.7386 0.2568 0.042 Uiso 1 1 calc R U
C31 C -0.3187(5) 0.6803(7) 0.3556(4) 0.0354(17) Uani 1 1 d . .
H31A H -0.3585 0.7772 0.3495 0.042 Uiso 1 1 calc R U
H31B H -0.3777 0.6033 0.3263 0.042 Uiso 1 1 calc R U
C32 C -0.2519(5) 0.6436(7) 0.4537(4) 0.0333(17) Uani 1 1 d . .
H32A H -0.2408 0.5355 0.4620 0.040 Uiso 1 1 calc R U
H32B H -0.2945 0.6798 0.4926 0.040 Uiso 1 1 calc R U
C33 C -0.1306(5) 0.7236(7) 0.4778(4) 0.0276(15) Uani 1 1 d . .
H33 H -0.0672 0.6512 0.5092 0.033 Uiso 1 1 calc R U
C34 C -0.1201(6) 0.8263(7) 0.6263(4) 0.0344(17) Uani 1 1 d . .
H34A H -0.1916 0.7681 0.6194 0.041 Uiso 1 1 calc R U
H34B H -0.1254 0.9208 0.6562 0.041 Uiso 1 1 calc R U
C35 C -0.0125(6) 0.7414(6) 0.6850(4) 0.0289(16) Uani 1 1 d . .
C36 C 0.0980(5) 0.7648(6) 0.6842(4) 0.0288(15) Uani 1 1 d . .
H36 H 0.1107 0.8380 0.6455 0.035 Uiso 1 1 calc R U

loop_
_atom_site_aniso_label
_atom_site_aniso_U_11
_atom_site_aniso_U_22
_atom_site_aniso_U_33
_atom_site_aniso_U_23
_atom_site_aniso_U_13
_atom_site_aniso_U_12
N1 0.031(3) 0.021(3) 0.023(3) 0.000(2) 0.012(2) -0.001(2)
N2 0.029(3) 0.023(3) 0.030(3) 0.002(2) 0.017(3) 0.001(2)
N3 0.020(3) 0.024(3) 0.031(3) 0.001(2) 0.013(2) 0.001(2)
N4 0.022(3) 0.020(3) 0.027(3) 0.001(2) 0.008(2) -0.005(2)
N5 0.025(3) 0.031(3) 0.030(3) 0.002(2) 0.008(2) -0.002(2)
N6 0.039(3) 0.033(3) 0.033(4) 0.001(3) 0.010(3) -0.005(3)
N7 0.021(3) 0.023(3) 0.033(3) 0.002(3) 0.011(2) -0.004(2)
N8 0.019(3) 0.030(3) 0.034(3) -0.002(2) 0.009(2) 0.004(2)
N9 0.031(3) 0.030(3) 0.033(3) 0.005(2) 0.013(3) 0.009(2)
C1 0.027(4) 0.031(4) 0.031(4) -0.002(3) 0.009(3) -0.006(3)
C2 0.029(4) 0.026(4) 0.029(4) -0.006(3) 0.009(3) 0.001(3)
C3 0.025(4) 0.019(3) 0.025(4) -0.002(3) 0.008(3) 0.001(3)
C4 0.024(3) 0.026(3) 0.026(4) 0.003(3) 0.008(3) 0.004(3)
C5 0.023(3) 0.026(3) 0.033(4) 0.004(3) 0.013(3) 0.003(3)
C6 0.027(4) 0.043(5) 0.048(5) 0.009(4) 0.019(3) 0.004(3)
C7 0.027(4) 0.031(4) 0.034(4) 0.004(3) 0.013(3) 0.000(3)
C8 0.021(4) 0.024(3) 0.035(4) 0.003(3) 0.015(3) 0.003(3)
C9 0.020(3) 0.021(3) 0.033(4) 0.000(3) 0.014(3) 0.001(3)
C10 0.027(4) 0.018(3) 0.031(4) 0.001(3) 0.013(3) -0.003(3)
C11 0.023(3) 0.028(3) 0.021(4) -0.004(3) 0.011(3) -0.003(3)
C12 0.026(4) 0.028(4) 0.028(4) 0.002(3) 0.009(3) 0.002(3)
C13 0.026(4) 0.035(4) 0.035(4) -0.003(3) 0.014(3) 0.007(3)
C14 0.024(4) 0.031(4) 0.030(4) -0.005(3) 0.011(3) -0.003(3)
C15 0.027(4) 0.031(4) 0.021(4) 0.000(3) 0.010(3) 0.001(3)
C16 0.030(4) 0.027(3) 0.030(4) 0.005(3) 0.012(3) -0.004(3)
C17 0.033(4) 0.029(4) 0.023(4) 0.004(3) 0.007(3) -0.003(3)
C18 0.032(4) 0.025(4) 0.040(4) -0.004(3) 0.008(3) -0.006(3)
C19 0.047(5) 0.033(4) 0.040(5) -0.002(3) 0.015(4) -0.007(3)
C20 0.046(5) 0.033(4) 0.036(5) 0.009(3) 0.014(4) -0.002(3)
C21 0.031(4) 0.028(4) 0.033(4) -0.001(3) 0.010(3) -0.008(3)
C22 0.027(4) 0.032(4) 0.043(4) -0.004(3) 0.013(3) -0.002(3)
C23 0.024(3) 0.025(3) 0.028(4) -0.001(3) 0.009(3) -0.002(3)
C24 0.024(3) 0.026(3) 0.036(4) -0.007(3) 0.011(3) -0.002(3)
C25 0.030(4) 0.032(4) 0.038(4) -0.001(3) 0.019(3) -0.006(3)
C26 0.022(4) 0.029(4) 0.038(5) 0.006(3) 0.008(3) 0.007(3)
C27 0.017(3) 0.031(4) 0.032(4) -0.005(3) 0.009(3) -0.002(3)
C28 0.016(3) 0.034(4) 0.040(4) -0.007(3) 0.010(3) -0.003(3)
C29 0.021(3) 0.030(3) 0.032(4) 0.001(3) 0.011(3) 0.002(3)
C30 0.033(4) 0.044(4) 0.028(4) 0.000(3) 0.010(3) 0.007(3)
C31 0.024(4) 0.038(4) 0.043(5) -0.002(4) 0.010(3) -0.003(3)
C32 0.028(4) 0.033(4) 0.040(4) 0.007(3) 0.014(3) -0.001(3)
C33 0.026(4) 0.029(4) 0.027(4) 0.002(3) 0.009(3) 0.002(3)
C34 0.043(4) 0.030(4) 0.034(4) 0.005(3) 0.018(4) 0.009(3)
C35 0.037(4) 0.023(3) 0.029(4) -0.002(3) 0.014(3) 0.001(3)
C36 0.035(4) 0.025(3) 0.027(4) 0.001(3) 0.012(3) -0.009(3)

loop_
_atom_type_symbol
_atom_type_description
_atom_type_scat_dispersion_real
_atom_type_scat_dispersion_imag
_atom_type_scat_source
C C 0.0181 0.0091 'International Tables Vol C Tables 4.2.6.8 and 6.1.1.4'
H H 0.0000 0.0000 'International Tables Vol C Tables 4.2.6.8 and 6.1.1.4'
N N 0.0311 0.0180 'International Tables Vol C Tables 4.2.6.8 and 6.1.1.4'

loop_
_geom_angle_atom_site_label_1
_geom_angle_atom_site_label_2
_geom_angle_atom_site_label_3
_geom_angle
C3 N1 C35 117.9(5)
C4 N2 C5 114.8(5)
C4 N2 H2N 108.7
C5 N2 H2N 111.8
C10 N3 C9 114.4(4)
C10 N3 H3N 117.4
C9 N3 H3N 105.2
C15 N4 C11 118.7(5)
C17 N5 C16 111.5(5)
C17 N5 H5N 109.2
C16 N5 H5N 103.4
C21 N6 C22 114.3(5)
C21 N6 H6N 104.4
C22 N6 H6N 108.7
C27 N7 C23 117.6(5)
C29 N8 C28 112.5(5)
C29 N8 H8N 116.5
C28 N8 H8N 105.8
C33 N9 C34 113.8(5)
C33 N9 H9N 116.8
C34 N9 H9N 113.0
C2 C1 C36 118.5(6)
C2 C1 H1 120.7
C36 C1 H1 120.7
C1 C2 C3 118.9(6)
C1 C2 H2 120.5
C3 C2 H2 120.5
N1 C3 C2 122.1(6)
N1 C3 C4 117.5(5)
C2 C3 C4 120.4(5)
N2 C4 C3 109.5(5)
N2 C4 H4A 109.8
C3 C4 H4A 109.8
N2 C4 H4B 109.8
C3 C4 H4B 109.8
H4A C4 H4B 108.2
N2 C5 C6 119.9(5)
N2 C5 C9 108.5(5)
C6 C5 C9 104.5(5)
N2 C5 H5 107.8
C6 C5 H5 107.8
C9 C5 H5 107.8
C5 C6 C7 107.3(5)
C5 C6 H6A 110.3
C7 C6 H6A 110.3
C5 C6 H6B 110.3
C7 C6 H6B 110.3
H6A C6 H6B 108.5
C8 C7 C6 103.4(5)
C8 C7 H7A 111.1
C6 C7 H7A 111.1
C8 C7 H7B 111.1
C6 C7 H7B 111.1
H7A C7 H7B 109.1
C9 C8 C7 102.4(5)
C9 C8 H8A 111.3
C7 C8 H8A 111.3
C9 C8 H8B 111.3
C7 C8 H8B 111.3
H8A C8 H8B 109.2
N3 C9 C8 116.0(5)
N3 C9 C5 111.1(5)
C8 C9 C5 102.7(5)
N3 C9 H9 108.9
C8 C9 H9 108.9
C5 C9 H9 108.9
N3 C10 C11 111.0(5)
N3 C10 H10A 109.4
C11 C10 H10A 109.4
N3 C10 H10B 109.4
C11 C10 H10B 109.4
H10A C10 H10B 108.0
N4 C11 C12 122.5(6)
N4 C11 C10 114.3(5)
C12 C11 C10 123.1(5)
C13 C12 C11 118.6(6)
C13 C12 H12 120.7
C11 C12 H12 120.7
C12 C13 C14 120.0(6)
C12 C13 H13 120.0
C14 C13 H13 120.0
C15 C14 C13 118.0(6)
C15 C14 H14 121.0
C13 C14 H14 121.0
N4 C15 C14 122.1(6)
N4 C15 C16 113.7(5)
C14 C15 C16 124.2(6)
N5 C16 C15 113.4(5)
N5 C16 H16A 108.9
C15 C16 H16A 108.9
N5 C16 H16B 108.9
C15 C16 H16B 108.9
H16A C16 H16B 107.7
N5 C17 C18 110.6(5)
N5 C17 C21 114.4(5)
C18 C17 C21 100.4(5)
N5 C17 H17 110.3
C18 C17 H17 110.3
C21 C17 H17 110.3
C17 C18 C19 102.8(5)
C17 C18 H18A 111.2
C19 C18 H18A 111.2
C17 C18 H18B 111.2
C19 C18 H18B 111.2
H18A C18 H18B 109.1
C18 C19 C20 106.0(5)
C18 C19 H19A 110.5
C20 C19 H19A 110.5
C18 C19 H19B 110.5
C20 C19 H19B 110.5
H19A C19 H19B 108.7
C21 C20 C19 104.1(5)
C21 C20 H20A 110.9
C19 C20 H20A 110.9
C21 C20 H20B 110.9
C19 C20 H20B 110.9
H20A C20 H20B 108.9
N6 C21 C17 113.6(5)
N6 C21 C20 117.4(6)
C17 C21 C20 102.7(5)
N6 C21 H21 107.5
C17 C21 H21 107.5
C20 C21 H21 107.5
N6 C22 C23 115.0(5)
N6 C22 H22A 108.5
C23 C22 H22A 108.5
N6 C22 H22B 108.5
C23 C22 H22B 108.5
H22A C22 H22B 107.5
N7 C23 C24 123.0(6)
N7 C23 C22 115.4(6)
C24 C23 C22 121.6(6)
C25 C24 C23 119.3(6)
C25 C24 H24 120.4
C23 C24 H24 120.4
C24 C25 C26 117.8(6)
C24 C25 H25 121.1
C26 C25 H25 121.1
C27 C26 C25 119.2(6)
C27 C26 H26 120.4
C25 C26 H26 120.4
N7 C27 C26 123.1(6)
N7 C27 C28 116.4(6)
C26 C27 C28 120.5(6)
N8 C28 C27 110.5(5)
N8 C28 H28A 109.5
C27 C28 H28A 109.5
N8 C28 H28B 109.5
C27 C28 H28B 109.5
H28A C28 H28B 108.1
N8 C29 C30 110.4(5)
N8 C29 C33 116.4(5)
C30 C29 C33 105.3(5)
N8 C29 H29 108.2
C30 C29 H29 108.2
C33 C29 H29 108.2
C29 C30 C31 104.7(5)
C29 C30 H30A 110.8
C31 C30 H30A 110.8
C29 C30 H30B 110.8
C31 C30 H30B 110.8
H30A C30 H30B 108.9
C32 C31 C30 102.5(5)
C32 C31 H31A 111.3
C30 C31 H31A 111.3
C32 C31 H31B 111.3
C30 C31 H31B 111.3
H31A C31 H31B 109.2
C31 C32 C33 105.6(5)
C31 C32 H32A 110.6
C33 C32 H32A 110.6
C31 C32 H32B 110.6
C33 C32 H32B 110.6
H32A C32 H32B 108.8
N9 C33 C29 110.6(5)
N9 C33 C32 116.0(5)
C29 C33 C32 105.2(5)
N9 C33 H33 108.3
C29 C33 H33 108.3
C32 C33 H33 108.3
N9 C34 C35 110.7(5)
N9 C34 H34A 109.5
C35 C34 H34A 109.5
N9 C34 H34B 109.5
C35 C34 H34B 109.5
H34A C34 H34B 108.1
C36 C35 N1 122.5(6)
C36 C35 C34 123.8(6)
N1 C35 C34 113.7(5)
C35 C36 C1 120.1(6)
C35 C36 H36 119.9
C1 C36 H36 119.9

loop_
_geom_bond_atom_site_label_1
_geom_bond_atom_site_label_2
_geom_bond_distance
N1 C3 1.350(7)
N1 C35 1.367(7)
N2 C4 1.461(6)
N2 C5 1.472(7)
N2 H2N 0.8997
N3 C10 1.467(6)
N3 C9 1.478(7)
N3 H3N 0.8996
N4 C15 1.339(7)
N4 C11 1.345(7)
N5 C17 1.473(7)
N5 C16 1.478(7)
N5 H5N 0.8999
N6 C21 1.479(8)
N6 C22 1.492(8)
N6 H6N 0.9009
N7 C27 1.334(7)
N7 C23 1.344(7)
N8 C29 1.460(7)
N8 C28 1.484(7)
N8 H8N 0.9000
N9 C33 1.478(7)
N9 C34 1.484(7)
N9 H9N 0.9001
C1 C2 1.387(8)
C1 C36 1.387(8)
C1 H1 0.9500
C2 C3 1.408(8)
C2 H2 0.9500
C3 C4 1.502(7)
C4 H4A 0.9900
C4 H4B 0.9900
C5 C6 1.502(8)
C5 C9 1.528(7)
C5 H5 1.0000
C6 C7 1.562(8)
C6 H6A 0.9900
C6 H6B 0.9900
C7 C8 1.528(7)
C7 H7A 0.9900
C7 H7B 0.9900
C8 C9 1.525(7)
C8 H8A 0.9900
C8 H8B 0.9900
C9 H9 1.0000
C10 C11 1.503(8)
C10 H10A 0.9900
C10 H10B 0.9900
C11 C12 1.372(8)
C12 C13 1.367(8)
C12 H12 0.9500
C13 C14 1.390(8)
C13 H13 0.9500
C14 C15 1.384(8)
C14 H14 0.9500
C15 C16 1.501(8)
C16 H16A 0.9900
C16 H16B 0.9900
C17 C18 1.535(8)
C17 C21 1.536(8)
C17 H17 1.0000
C18 C19 1.542(8)
C18 H18A 0.9900
C18 H18B 0.9900
C19 C20 1.554(8)
C19 H19A 0.9900
C19 H19B 0.9900
C20 C21 1.542(7)
C20 H20A 0.9900
C20 H20B 0.9900
C21 H21 1.0000
C22 C23 1.509(8)
C22 H22A 0.9900
C22 H22B 0.9900
C23 C24 1.388(8)
C24 C25 1.383(8)
C24 H24 0.9500
C25 C26 1.398(8)
C25 H25 0.9500
C26 C27 1.385(8)
C26 H26 0.9500
C27 C28 1.504(8)
C28 H28A 0.9900
C28 H28B 0.9900
C29 C30 1.517(8)
C29 C33 1.548(8)
C29 H29 1.0000
C30 C31 1.532(8)
C30 H30A 0.9900
C30 H30B 0.9900
C31 C32 1.509(8)
C31 H31A 0.9900
C31 H31B 0.9900
C32 C33 1.567(8)
C32 H32A 0.9900
C32 H32B 0.9900
C33 H33 1.0000
C34 C35 1.520(8)
C34 H34A 0.9900
C34 H34B 0.9900
C35 C36 1.367(8)
C36 H36 0.9500

loop_
_geom_hbond_atom_site_label_D
_geom_hbond_atom_site_label_H
_geom_hbond_atom_site_label_A
_geom_hbond_distance_DH
_geom_hbond_distance_HA
_geom_hbond_distance_DA
_geom_hbond_angle_DHA
_geom_hbond_site_symmetry_A
N2 H2N N8 0.90 2.41 3.305(7) 171.5 2_546
N3 H3N N2 0.90 2.52 2.983(7) 112.9 .
N5 H5N N3 0.90 2.48 3.366(7) 169.4 2_657
N6 H6N N7 0.90 2.47 2.906(8) 110.1 .
N9 H9N N7 0.90 2.55 3.358(6) 150.4 2_556
C16 H16A N6 0.99 2.47 3.196(8) 129.5 .
C30 H30B N4 0.99 2.68 3.375(8) 127.9 2_556
